data_4122357
loop_
_publ_author_name
'Wang, Xinke'
'Thevenon, Arnaud'
'Brosmer, Jonathan L.'
'Yu, Insun'
'Khan, Saeed I.'
'Mehrkhodavandi, Parisa'
'Diaconescu, Paula L.'

_publ_section_title
;
 Redox Control of Group 4 Metal Ring-Opening Polymerization Activity
 toward l-Lactide and \e-Caprolactone.
;
_journal_issue 32
_journal_name_full 'Journal of the American Chemical Society'
_journal_page_first 11264
_journal_page_last 11267
_journal_paper_doi 10.1021/ja505883u
_journal_volume 136
_journal_year 2014
_chemical_formula_sum 'C88 H124 Fe2 O8 S4 Ti2'
_chemical_formula_weight 1645.61
_chemical_name_systematic
; 
 ? 
;
_space_group_IT_number 14
_symmetry_cell_setting monoclinic
_symmetry_space_group_name_Hall '-P 2yn'
_symmetry_space_group_name_H-M 'P 1 21/n 1'
_atom_sites_solution_hydrogens geom
_atom_sites_solution_primary direct
_atom_sites_solution_secondary difmap
_audit_creation_method SHELXL-97
_cell_angle_alpha 90.00
_cell_angle_beta 100.282(3)
_cell_angle_gamma 90.00
_cell_formula_units_Z 4
_cell_length_a 18.444(4)
_cell_length_b 16.057(4)
_cell_length_c 29.515(7)
_cell_measurement_temperature 100(2)
_cell_volume 8601(3)
_computing_structure_refinement 'SHELXL-97 (Sheldrick, 1997)'
_computing_structure_solution 'SHELXS-97 (Sheldrick, 1990)'
_diffrn_ambient_temperature 100(2)
_diffrn_measured_fraction_theta_full 0.997
_diffrn_measured_fraction_theta_max 0.952
_diffrn_radiation_monochromator graphite
_diffrn_radiation_source 'fine-focus sealed tube'
_diffrn_radiation_type MoK\a
_diffrn_radiation_wavelength 0.71073
_diffrn_reflns_av_R_equivalents 0.0369
_diffrn_reflns_av_sigmaI/netI 0.0323
_diffrn_reflns_limit_h_max 26
_diffrn_reflns_limit_h_min -25
_diffrn_reflns_limit_k_max 23
_diffrn_reflns_limit_k_min -22
_diffrn_reflns_limit_l_max 41
_diffrn_reflns_limit_l_min -40
_diffrn_reflns_number 120291
_diffrn_reflns_theta_full 25.00
_diffrn_reflns_theta_max 30.76
_diffrn_reflns_theta_min 3.54
_exptl_absorpt_coefficient_mu 0.659
_exptl_absorpt_correction_T_max 0.8562
_exptl_absorpt_correction_T_min 0.7421
_exptl_absorpt_correction_type multi-scan
_exptl_absorpt_process_details 'Bruker AXS area detector scaling and absorption correction'
_exptl_crystal_density_diffrn 1.271
_exptl_crystal_density_method 'not measured'
_exptl_crystal_F_000 3504
_exptl_crystal_size_max 0.27
_exptl_crystal_size_mid 0.20
_exptl_crystal_size_min 0.17
_refine_diff_density_max 1.433
_refine_diff_density_min -1.716
_refine_diff_density_rms 0.064
_refine_ls_extinction_method none
_refine_ls_goodness_of_fit_ref 1.022
_refine_ls_hydrogen_treatment constr
_refine_ls_matrix_type full
_refine_ls_number_parameters 1060
_refine_ls_number_reflns 25580
_refine_ls_number_restraints 0
_refine_ls_restrained_S_all 1.022
_refine_ls_R_factor_all 0.0524
_refine_ls_R_factor_gt 0.0358
_refine_ls_shift/su_max 0.033
_refine_ls_shift/su_mean 0.014
_refine_ls_structure_factor_coef Fsqd
_refine_ls_weighting_details 'calc w=1/[\s^2^(Fo^2^)+(0.0402P)^2^+5.0907P] where P=(Fo^2^+2Fc^2^)/3'
_refine_ls_weighting_scheme calc
_refine_ls_wR_factor_gt 0.0859
_refine_ls_wR_factor_ref 0.0945
_reflns_number_gt 19880
_reflns_number_total 25580
_reflns_threshold_expression >2sigma(I)
_cod_data_source_file ja505883u_si_002.cif
_cod_data_source_block pld1318sm
_cod_depositor_comments 'Adding full bibliography for 4122357--4122360.cif.'
_cod_original_sg_symbol_H-M P2(1)/n
_cod_database_code 4122357

loop_
_symmetry_equiv_pos_as_xyz
'x, y, z'
'-x+1/2, y+1/2, -z+1/2'
'-x, -y, -z'
'x-1/2, -y-1/2, z-1/2'

loop_
_atom_site_label
_atom_site_type_symbol
_atom_site_fract_x
_atom_site_fract_y
_atom_site_fract_z
_atom_site_U_iso_or_equiv
_atom_site_adp_type
_atom_site_occupancy
_atom_site_symmetry_multiplicity
_atom_site_calc_flag
_atom_site_refinement_flags
_atom_site_disorder_assembly
_atom_site_disorder_group
Ti1 Ti 0.598187(14) 0.029797(15) 0.164481(9) 0.01395(5) Uani 1 1 d . C .
Ti2 Ti 0.096321(15) 1.056768(15) 0.172490(9) 0.01437(5) Uani 1 1 d . B .
Fe1 Fe 0.698323(11) 0.264600(12) 0.244277(7) 0.01286(5) Uani 1 1 d . C .
Fe2 Fe 0.195496(11) 0.816120(12) 0.243114(7) 0.01287(5) Uani 1 1 d . B .
S1 S 0.736831(19) 0.06033(2) 0.218120(12) 0.01290(7) Uani 1 1 d . C .
S2 S 0.533594(19) 0.17316(2) 0.193609(12) 0.01286(7) Uani 1 1 d . C .
S3 S 0.235786(19) 1.02255(2) 0.223315(12) 0.01340(7) Uani 1 1 d . B .
S4 S 0.031104(19) 0.91168(2) 0.194743(12) 0.01408(7) Uani 1 1 d . B .
O1 O 0.50619(6) 0.01115(7) 0.13877(4) 0.0208(2) Uani 1 1 d . . .
O2 O 0.64799(6) -0.05397(7) 0.14408(4) 0.0226(2) Uani 1 1 d . . .
O3 O 0.62038(6) 0.11802(6) 0.12543(4) 0.0167(2) Uani 1 1 d . . .
O4 O 0.59247(6) -0.00100(6) 0.22581(4) 0.0151(2) Uani 1 1 d . . .
O5 O 0.00238(6) 1.07657(7) 0.14953(4) 0.0205(2) Uani 1 1 d . . .
O6 O 0.14521(6) 1.14423(7) 0.15526(4) 0.0218(2) Uani 1 1 d . . .
O7 O 0.09249(6) 1.08061(6) 0.23498(4) 0.0165(2) Uani 1 1 d . . .
O8 O 0.11756(6) 0.97619(6) 0.12882(4) 0.0163(2) Uani 1 1 d . . .
C4 C 0.63627(8) 0.00282(8) 0.26704(5) 0.0131(3) Uani 1 1 d . C .
C5 C 0.61056(8) -0.01848(8) 0.30783(5) 0.0141(3) Uani 1 1 d . . .
C6 C 0.66153(8) -0.01727(8) 0.34894(5) 0.0149(3) Uani 1 1 d . C .
H6 H 0.6445 -0.0303 0.3766 0.018 Uiso 1 1 calc R . .
C7 C 0.73600(8) 0.00194(8) 0.35186(5) 0.0145(3) Uani 1 1 d . . .
C8 C 0.75941(8) 0.02505(8) 0.31137(5) 0.0141(3) Uani 1 1 d . C .
H8 H 0.8097 0.0389 0.3120 0.017 Uiso 1 1 calc R . .
C9 C 0.70984(8) 0.02805(8) 0.27010(5) 0.0126(2) Uani 1 1 d . . .
C10 C 0.52964(8) -0.04275(9) 0.30613(5) 0.0175(3) Uani 1 1 d . C .
C11 C 0.51363(9) -0.06393(11) 0.35413(6) 0.0254(3) Uani 1 1 d . . .
H11A H 0.4614 -0.0781 0.3517 0.038 Uiso 1 1 calc R C .
H11B H 0.5253 -0.0157 0.3745 0.038 Uiso 1 1 calc R . .
H11C H 0.5440 -0.1115 0.3668 0.038 Uiso 1 1 calc R . .
C12 C 0.51105(9) -0.12012(10) 0.27570(6) 0.0223(3) Uani 1 1 d . . .
H12A H 0.5171 -0.1072 0.2441 0.033 Uiso 1 1 calc R C .
H12B H 0.4600 -0.1368 0.2758 0.033 Uiso 1 1 calc R . .
H12C H 0.5442 -0.1658 0.2877 0.033 Uiso 1 1 calc R . .
C13 C 0.47890(9) 0.02984(10) 0.28694(6) 0.0241(3) Uani 1 1 d . . .
H13A H 0.4886 0.0455 0.2565 0.036 Uiso 1 1 calc R C .
H13B H 0.4885 0.0777 0.3078 0.036 Uiso 1 1 calc R . .
H13C H 0.4273 0.0126 0.2843 0.036 Uiso 1 1 calc R . .
C14 C 0.79242(9) -0.00378(9) 0.39664(5) 0.0183(3) Uani 1 1 d . C .
C15 C 0.75790(10) -0.03071(11) 0.43754(6) 0.0263(3) Uani 1 1 d . . .
H15A H 0.7200 0.0095 0.4422 0.039 Uiso 1 1 calc R C .
H15B H 0.7960 -0.0332 0.4653 0.039 Uiso 1 1 calc R . .
H15C H 0.7355 -0.0858 0.4315 0.039 Uiso 1 1 calc R . .
C16 C 0.85181(10) -0.06796(12) 0.39060(6) 0.0286(4) Uani 1 1 d . . .
H16A H 0.8284 -0.1216 0.3813 0.043 Uiso 1 1 calc R C .
H16B H 0.8861 -0.0746 0.4198 0.043 Uiso 1 1 calc R . .
H16C H 0.8788 -0.0486 0.3668 0.043 Uiso 1 1 calc R . .
C17 C 0.82923(11) 0.08154(11) 0.40701(6) 0.0285(4) Uani 1 1 d . . .
H17A H 0.8515 0.0992 0.3808 0.043 Uiso 1 1 calc R C .
H17B H 0.8675 0.0774 0.4346 0.043 Uiso 1 1 calc R . .
H17C H 0.7922 0.1224 0.4123 0.043 Uiso 1 1 calc R . .
C18 C 0.58730(8) 0.24379(8) 0.23134(5) 0.0139(3) Uani 1 1 d . . .
C19 C 0.61729(8) 0.22484(9) 0.27826(5) 0.0158(3) Uani 1 1 d . . .
H19 H 0.6152 0.1698 0.2938 0.019 Uiso 1 1 calc R . .
C20 C 0.65082(9) 0.29919(10) 0.29878(5) 0.0204(3) Uani 1 1 d . . .
H20 H 0.6768 0.3051 0.3314 0.024 Uiso 1 1 calc R . .
C21 C 0.64130(9) 0.36317(9) 0.26498(6) 0.0215(3) Uani 1 1 d . . .
H21 H 0.6597 0.4217 0.2697 0.026 Uiso 1 1 calc R . .
C22 C 0.60196(8) 0.32932(9) 0.22317(5) 0.0176(3) Uani 1 1 d . . .
H22 H 0.5877 0.3597 0.1933 0.021 Uiso 1 1 calc R . .
C23 C 0.75804(8) 0.16711(8) 0.22728(5) 0.0135(3) Uani 1 1 d . . .
C24 C 0.79731(8) 0.20777(9) 0.26745(5) 0.0166(3) Uani 1 1 d . C .
H24 H 0.8134 0.1819 0.2984 0.020 Uiso 1 1 calc R . .
C25 C 0.80884(8) 0.29224(9) 0.25520(5) 0.0180(3) Uani 1 1 d . . .
H25 H 0.8339 0.3362 0.2764 0.022 Uiso 1 1 calc R C .
C26 C 0.77757(8) 0.30337(9) 0.20815(5) 0.0176(3) Uani 1 1 d . C .
H26 H 0.7768 0.3566 0.1905 0.021 Uiso 1 1 calc R . .
C27 C 0.74592(8) 0.22643(8) 0.19047(5) 0.0150(3) Uani 1 1 d . C .
H27 H 0.7199 0.2158 0.1583 0.018 Uiso 1 1 calc R . .
C28 C 0.53139(8) 0.21793(9) 0.13868(5) 0.0139(3) Uani 1 1 d . . .
C29 C 0.57527(8) 0.18152(9) 0.10990(5) 0.0146(3) Uani 1 1 d . C .
C30 C 0.56994(8) 0.21252(9) 0.06440(5) 0.0169(3) Uani 1 1 d . . .
C31 C 0.51783(8) 0.27416(9) 0.05036(5) 0.0173(3) Uani 1 1 d . C .
H31 H 0.5131 0.2942 0.0197 0.021 Uiso 1 1 calc R . .
C32 C 0.47175(8) 0.30878(9) 0.07841(5) 0.0157(3) Uani 1 1 d . . .
C33 C 0.48031(8) 0.28037(9) 0.12331(5) 0.0147(3) Uani 1 1 d . C .
H33 H 0.4513 0.3035 0.1437 0.018 Uiso 1 1 calc R . .
C34 C 0.61820(9) 0.17748(10) 0.03167(5) 0.0227(3) Uani 1 1 d . C .
C35 C 0.70004(10) 0.18396(13) 0.05382(6) 0.0321(4) Uani 1 1 d . . .
H35A H 0.7306 0.1655 0.0317 0.048 Uiso 1 1 calc R C .
H35B H 0.7098 0.1486 0.0813 0.048 Uiso 1 1 calc R . .
H35C H 0.7120 0.2419 0.0626 0.048 Uiso 1 1 calc R . .
C36 C 0.59715(12) 0.08630(12) 0.02074(7) 0.0345(4) Uani 1 1 d . . .
H36A H 0.5456 0.0833 0.0052 0.052 Uiso 1 1 calc R C .
H36B H 0.6035 0.0542 0.0494 0.052 Uiso 1 1 calc R . .
H36C H 0.6289 0.0631 0.0006 0.052 Uiso 1 1 calc R . .
C37 C 0.60830(12) 0.22532(13) -0.01402(6) 0.0345(4) Uani 1 1 d . . .
H37A H 0.6419 0.2027 -0.0332 0.052 Uiso 1 1 calc R C .
H37B H 0.6194 0.2844 -0.0079 0.052 Uiso 1 1 calc R . .
H37C H 0.5573 0.2194 -0.0302 0.052 Uiso 1 1 calc R . .
C38 C 0.41196(8) 0.37105(9) 0.05833(5) 0.0176(3) Uani 1 1 d . C .
C39 C 0.37252(10) 0.40748(11) 0.09519(6) 0.0277(4) Uani 1 1 d . . .
H39A H 0.3370 0.4497 0.0813 0.042 Uiso 1 1 calc R C .
H39B H 0.4088 0.4331 0.1195 0.042 Uiso 1 1 calc R . .
H39C H 0.3465 0.3630 0.1084 0.042 Uiso 1 1 calc R . .
C40 C 0.35465(9) 0.32562(11) 0.02273(6) 0.0258(3) Uani 1 1 d . . .
H40A H 0.3149 0.3642 0.0103 0.039 Uiso 1 1 calc R C .
H40B H 0.3343 0.2786 0.0375 0.039 Uiso 1 1 calc R . .
H40C H 0.3782 0.3050 -0.0023 0.039 Uiso 1 1 calc R . .
C41 C 0.44558(9) 0.44383(10) 0.03530(6) 0.0246(3) Uani 1 1 d . . .
H41A H 0.4684 0.4226 0.0100 0.037 Uiso 1 1 calc R C .
H41B H 0.4830 0.4716 0.0580 0.037 Uiso 1 1 calc R . .
H41C H 0.4068 0.4838 0.0231 0.037 Uiso 1 1 calc R . .
C42 C -0.06910(9) 1.10025(12) 0.15742(6) 0.0272(4) Uani 1 1 d . . .
H42 H -0.0686 1.1008 0.1914 0.033 Uiso 1 1 calc R . .
C43 C -0.08533(12) 1.18709(12) 0.13883(8) 0.0394(5) Uani 1 1 d . . .
H43A H -0.0864 1.1872 0.1055 0.059 Uiso 1 1 calc R . .
H43B H -0.0469 1.2252 0.1538 0.059 Uiso 1 1 calc R . .
H43C H -0.1333 1.2053 0.1451 0.059 Uiso 1 1 calc R . .
C44 C -0.12466(10) 1.03640(13) 0.13538(7) 0.0348(4) Uani 1 1 d . . .
H44A H -0.1225 1.0317 0.1025 0.052 Uiso 1 1 calc R . .
H44B H -0.1742 1.0538 0.1390 0.052 Uiso 1 1 calc R . .
H44C H -0.1133 0.9823 0.1503 0.052 Uiso 1 1 calc R . .
C45 C 0.13876(8) 1.07773(8) 0.27531(5) 0.0135(3) Uani 1 1 d . B .
C46 C 0.11597(8) 1.10073(8) 0.31682(5) 0.0141(3) Uani 1 1 d . . .
C47 C 0.16923(8) 1.10079(8) 0.35683(5) 0.0156(3) Uani 1 1 d . B .
H47 H 0.1543 1.1160 0.3849 0.019 Uiso 1 1 calc R . .
C48 C 0.24311(8) 1.07993(9) 0.35836(5) 0.0155(3) Uani 1 1 d . . .
C49 C 0.26371(8) 1.05507(8) 0.31720(5) 0.0148(3) Uani 1 1 d . B .
H49 H 0.3134 1.0401 0.3168 0.018 Uiso 1 1 calc R . .
C50 C 0.21197(8) 1.05209(8) 0.27677(5) 0.0135(3) Uani 1 1 d . . .
C51 C 0.03607(8) 1.12631(9) 0.31723(5) 0.0179(3) Uani 1 1 d . B .
C52 C 0.02349(10) 1.14729(11) 0.36592(6) 0.0253(3) Uani 1 1 d . . .
H52A H -0.0284 1.1618 0.3649 0.038 Uiso 1 1 calc R B .
H52B H 0.0547 1.1946 0.3780 0.038 Uiso 1 1 calc R . .
H52C H 0.0361 1.0989 0.3860 0.038 Uiso 1 1 calc R . .
C53 C 0.01681(9) 1.20434(10) 0.28732(6) 0.0235(3) Uani 1 1 d . . .
H53A H 0.0227 1.1923 0.2556 0.035 Uiso 1 1 calc R B .
H53B H 0.0498 1.2500 0.2996 0.035 Uiso 1 1 calc R . .
H53C H -0.0343 1.2205 0.2877 0.035 Uiso 1 1 calc R . .
C54 C -0.01624(9) 1.05435(10) 0.29904(6) 0.0237(3) Uani 1 1 d . . .
H54A H -0.0674 1.0725 0.2973 0.036 Uiso 1 1 calc R B .
H54B H -0.0064 1.0066 0.3199 0.036 Uiso 1 1 calc R . .
H54C H -0.0082 1.0382 0.2683 0.036 Uiso 1 1 calc R . .
C55 C 0.30128(9) 1.08722(10) 0.40230(5) 0.0195(3) Uani 1 1 d . B .
C56 C 0.26898(10) 1.11788(13) 0.44341(6) 0.0303(4) Uani 1 1 d . . .
H56A H 0.2472 1.1732 0.4366 0.045 Uiso 1 1 calc R B .
H56B H 0.3081 1.1212 0.4706 0.045 Uiso 1 1 calc R . .
H56C H 0.2308 1.0790 0.4494 0.045 Uiso 1 1 calc R . .
C57 C 0.36043(10) 1.14966(12) 0.39385(6) 0.0308(4) Uani 1 1 d . . .
H57A H 0.3866 1.1276 0.3703 0.046 Uiso 1 1 calc R B .
H57B H 0.3955 1.1585 0.4225 0.046 Uiso 1 1 calc R . .
H57C H 0.3370 1.2027 0.3833 0.046 Uiso 1 1 calc R . .
C58 C 0.33740(10) 1.00211(11) 0.41458(6) 0.0292(4) Uani 1 1 d . . .
H58A H 0.3594 0.9819 0.3888 0.044 Uiso 1 1 calc R B .
H58B H 0.3000 0.9624 0.4208 0.044 Uiso 1 1 calc R . .
H58C H 0.3758 1.0077 0.4420 0.044 Uiso 1 1 calc R . .
C59 C 0.25606(8) 0.91508(8) 0.22919(5) 0.0136(3) Uani 1 1 d . . .
C60 C 0.29485(8) 0.87079(9) 0.26803(5) 0.0166(3) Uani 1 1 d . B .
H60 H 0.3110 0.8936 0.2997 0.020 Uiso 1 1 calc R . .
C61 C 0.30599(8) 0.78783(9) 0.25336(5) 0.0179(3) Uani 1 1 d . . .
H61 H 0.3307 0.7420 0.2733 0.022 Uiso 1 1 calc R B .
C62 C 0.27488(8) 0.78107(9) 0.20598(5) 0.0175(3) Uani 1 1 d . B .
H62 H 0.2739 0.7296 0.1868 0.021 Uiso 1 1 calc R . .
C63 C 0.24359(8) 0.85949(9) 0.19065(5) 0.0151(3) Uani 1 1 d . B .
H63 H 0.2178 0.8733 0.1588 0.018 Uiso 1 1 calc R . .
C64 C 0.08454(8) 0.83768(9) 0.23017(5) 0.0144(3) Uani 1 1 d . . .
C65 C 0.11420(8) 0.85298(9) 0.27752(5) 0.0160(3) Uani 1 1 d . B .
H65 H 0.1122 0.9067 0.2944 0.019 Uiso 1 1 calc R . .
C66 C 0.14682(9) 0.77711(10) 0.29642(5) 0.0196(3) Uani 1 1 d . . .
H66 H 0.1723 0.7686 0.3289 0.024 Uiso 1 1 calc R B .
C67 C 0.13744(9) 0.71587(9) 0.26107(6) 0.0199(3) Uani 1 1 d . B .
H67 H 0.1553 0.6570 0.2644 0.024 Uiso 1 1 calc R . .
C68 C 0.09890(8) 0.75323(9) 0.22010(5) 0.0175(3) Uani 1 1 d . B .
H68 H 0.0849 0.7253 0.1895 0.021 Uiso 1 1 calc R . .
C69 C 0.07413(8) 0.91240(9) 0.11143(5) 0.0148(3) Uani 1 1 d . B .
C70 C 0.02947(8) 0.87272(9) 0.13862(5) 0.0151(3) Uani 1 1 d . . .
C71 C -0.01967(8) 0.80941(9) 0.12141(5) 0.0174(3) Uani 1 1 d . B .
H71 H -0.0496 0.7845 0.1407 0.021 Uiso 1 1 calc R . .
C72 C -0.02497(8) 0.78267(9) 0.07634(5) 0.0177(3) Uani 1 1 d . . .
C73 C 0.02201(9) 0.82029(9) 0.05002(5) 0.0183(3) Uani 1 1 d . B .
H73 H 0.0195 0.8015 0.0193 0.022 Uiso 1 1 calc R . .
C74 C 0.07225(8) 0.88343(9) 0.06580(5) 0.0162(3) Uani 1 1 d . . .
C75 C 0.12345(9) 0.91972(10) 0.03531(5) 0.0197(3) Uani 1 1 d . B .
C76 C 0.10691(10) 1.01259(11) 0.02570(6) 0.0274(4) Uani 1 1 d . . .
H76A H 0.1435 1.0360 0.0089 0.041 Uiso 1 1 calc R B .
H76B H 0.1091 1.0423 0.0549 0.041 Uiso 1 1 calc R . .
H76C H 0.0576 1.0187 0.0071 0.041 Uiso 1 1 calc R . .
C77 C 0.20411(9) 0.90925(12) 0.05934(6) 0.0258(3) Uani 1 1 d . . .
H77A H 0.2141 0.8503 0.0663 0.039 Uiso 1 1 calc R B .
H77B H 0.2127 0.9415 0.0880 0.039 Uiso 1 1 calc R . .
H77C H 0.2369 0.9293 0.0390 0.039 Uiso 1 1 calc R . .
C78 C 0.11486(10) 0.87510(13) -0.01122(6) 0.0305(4) Uani 1 1 d . . .
H78A H 0.0642 0.8818 -0.0278 0.046 Uiso 1 1 calc R B .
H78B H 0.1257 0.8157 -0.0062 0.046 Uiso 1 1 calc R . .
H78C H 0.1492 0.8992 -0.0294 0.046 Uiso 1 1 calc R . .
C79 C -0.08301(9) 0.71857(10) 0.05525(6) 0.0214(3) Uani 1 1 d . A .
C80 C -0.1229(2) 0.6772(2) 0.09222(10) 0.0341(9) Uani 0.672(6) 1 d P A 2
H80A H -0.1583 0.6357 0.0773 0.051 Uiso 0.672(6) 1 calc PR A 2
H80B H -0.1490 0.7200 0.1067 0.051 Uiso 0.672(6) 1 calc PR A 2
H80C H -0.0864 0.6499 0.1157 0.051 Uiso 0.672(6) 1 calc PR A 2
C81 C -0.14407(18) 0.7649(2) 0.02193(13) 0.0282(7) Uani 0.672(6) 1 d P A 2
H81A H -0.1229 0.7899 -0.0031 0.042 Uiso 0.672(6) 1 calc PR A 2
H81B H -0.1651 0.8088 0.0387 0.042 Uiso 0.672(6) 1 calc PR A 2
H81C H -0.1829 0.7255 0.0091 0.042 Uiso 0.672(6) 1 calc PR A 2
C82 C -0.05207(17) 0.6495(2) 0.02988(14) 0.0340(9) Uani 0.672(6) 1 d P A 2
H82A H -0.0919 0.6118 0.0164 0.051 Uiso 0.672(6) 1 calc PR A 2
H82B H -0.0151 0.6185 0.0514 0.051 Uiso 0.672(6) 1 calc PR A 2
H82C H -0.0291 0.6733 0.0053 0.051 Uiso 0.672(6) 1 calc PR A 2
C84 C -0.1537(4) 0.7597(5) 0.0466(4) 0.046(2) Uani 0.328(6) 1 d P A 1
H84A H -0.1540 0.8019 0.0226 0.068 Uiso 0.328(6) 1 calc PR A 1
H84B H -0.1626 0.7865 0.0749 0.068 Uiso 0.328(6) 1 calc PR A 1
H84C H -0.1925 0.7186 0.0364 0.068 Uiso 0.328(6) 1 calc PR A 1
C83 C -0.0634(4) 0.6849(5) 0.0085(2) 0.0384(18) Uani 0.328(6) 1 d P A 1
H83A H -0.0972 0.6397 -0.0033 0.058 Uiso 0.328(6) 1 calc PR A 1
H83B H -0.0126 0.6641 0.0140 0.058 Uiso 0.328(6) 1 calc PR A 1
H83C H -0.0682 0.7302 -0.0141 0.058 Uiso 0.328(6) 1 calc PR A 1
C86 C -0.0783(5) 0.6465(4) 0.0878(2) 0.0360(19) Uani 0.328(6) 1 d P A 1
H86A H -0.1125 0.6028 0.0742 0.054 Uiso 0.328(6) 1 calc PR A 1
H86B H -0.0914 0.6650 0.1169 0.054 Uiso 0.328(6) 1 calc PR A 1
H86C H -0.0279 0.6246 0.0935 0.054 Uiso 0.328(6) 1 calc PR A 1
C91 C 0.1504(2) 1.1844(3) 0.11119(14) 0.0229(9) Uani 0.482(5) 1 d P B 1
H91 H 0.1080 1.1665 0.0872 0.027 Uiso 0.482(5) 1 calc PR B 1
C93 C 0.1466(3) 1.2767(2) 0.11863(15) 0.0416(13) Uani 0.482(5) 1 d P B 1
H93A H 0.1494 1.3059 0.0898 0.062 Uiso 0.482(5) 1 calc PR B 1
H93B H 0.1878 1.2940 0.1425 0.062 Uiso 0.482(5) 1 calc PR B 1
H93C H 0.1000 1.2905 0.1284 0.062 Uiso 0.482(5) 1 calc PR B 1
C99 C 0.2211(6) 1.1573(6) 0.0975(4) 0.0432(18) Uani 0.482(5) 1 d P B 1
H99A H 0.2204 1.0969 0.0929 0.065 Uiso 0.482(5) 1 calc PR B 1
H99B H 0.2625 1.1722 0.1219 0.065 Uiso 0.482(5) 1 calc PR B 1
H99C H 0.2268 1.1852 0.0688 0.065 Uiso 0.482(5) 1 calc PR B 1
C92 C 0.1641(2) 1.2126(2) 0.13092(15) 0.0237(8) Uani 0.518(5) 1 d P B 2
H92 H 0.1845 1.2573 0.1532 0.028 Uiso 0.518(5) 1 calc PR B 2
C94 C 0.0964(3) 1.2449(2) 0.09983(14) 0.0399(12) Uani 0.518(5) 1 d P B 2
H94A H 0.1098 1.2920 0.0819 0.060 Uiso 0.518(5) 1 calc PR B 2
H94B H 0.0604 1.2632 0.1184 0.060 Uiso 0.518(5) 1 calc PR B 2
H94C H 0.0749 1.2006 0.0788 0.060 Uiso 0.518(5) 1 calc PR B 2
C98 C 0.2239(6) 1.1844(5) 0.1044(3) 0.0428(17) Uani 0.518(5) 1 d P B 2
H98A H 0.2038 1.1416 0.0819 0.064 Uiso 0.518(5) 1 calc PR B 2
H98B H 0.2657 1.1614 0.1260 0.064 Uiso 0.518(5) 1 calc PR B 2
H98C H 0.2405 1.2321 0.0882 0.064 Uiso 0.518(5) 1 calc PR B 2
C95 C 0.6356(2) -0.1010(3) 0.10140(16) 0.0237(10) Uani 0.449(7) 1 d P C 1
H95 H 0.5912 -0.0788 0.0805 0.028 Uiso 0.449(7) 1 calc PR C 1
C97 C 0.6212(4) -0.1888(3) 0.11501(19) 0.0510(19) Uani 0.449(7) 1 d P C 1
H97A H 0.6129 -0.2243 0.0876 0.076 Uiso 0.449(7) 1 calc PR C 1
H97B H 0.5774 -0.1899 0.1296 0.076 Uiso 0.449(7) 1 calc PR C 1
H97C H 0.6638 -0.2095 0.1368 0.076 Uiso 0.449(7) 1 calc PR C 1
C100 C 0.7019(6) -0.0934(6) 0.0784(3) 0.0426(19) Uani 0.449(7) 1 d P C 1
H10O H 0.6950 -0.1284 0.0508 0.064 Uiso 0.449(7) 1 calc PR C 1
H10N H 0.7460 -0.1115 0.0997 0.064 Uiso 0.449(7) 1 calc PR C 1
H10M H 0.7078 -0.0352 0.0697 0.064 Uiso 0.449(7) 1 calc PR C 1
C96 C 0.65510(19) -0.1305(2) 0.12099(14) 0.0217(8) Uani 0.551(7) 1 d P C 2
H96 H 0.6752 -0.1738 0.1443 0.026 Uiso 0.551(7) 1 calc PR C 2
C102 C 0.5803(2) -0.1580(3) 0.09615(18) 0.0421(13) Uani 0.551(7) 1 d P C 2
H10L H 0.5596 -0.1152 0.0739 0.063 Uiso 0.551(7) 1 calc PR C 2
H10K H 0.5475 -0.1662 0.1185 0.063 Uiso 0.551(7) 1 calc PR C 2
H10J H 0.5851 -0.2104 0.0800 0.063 Uiso 0.551(7) 1 calc PR C 2
C101 C 0.7086(4) -0.1178(4) 0.0886(2) 0.0349(13) Uani 0.551(7) 1 d P C 2
H10U H 0.7160 -0.1706 0.0734 0.052 Uiso 0.551(7) 1 calc PR C 2
H10H H 0.7559 -0.0984 0.1060 0.052 Uiso 0.551(7) 1 calc PR C 2
H10G H 0.6889 -0.0762 0.0653 0.052 Uiso 0.551(7) 1 calc PR C 2
C1 C 0.4328(4) -0.0070(5) 0.11669(17) 0.0460(4) Uani 0.789(3) 1 d P D 1
H1 H 0.4318 -0.0611 0.0998 0.055 Uiso 0.789(3) 1 calc PR D 1
C3 C 0.38765(15) -0.0147(2) 0.15483(10) 0.0460(4) Uani 0.789(3) 1 d P D 1
H3A H 0.3363 -0.0270 0.1414 0.069 Uiso 0.789(3) 1 calc PR D 1
H3B H 0.3900 0.0378 0.1720 0.069 Uiso 0.789(3) 1 calc PR D 1
H3C H 0.4076 -0.0599 0.1757 0.069 Uiso 0.789(3) 1 calc PR D 1
C2 C 0.40397(15) 0.0606(2) 0.08399(10) 0.0460(4) Uani 0.789(3) 1 d P D 1
H2A H 0.4357 0.0664 0.0609 0.069 Uiso 0.789(3) 1 calc PR D 1
H2B H 0.4034 0.1131 0.1009 0.069 Uiso 0.789(3) 1 calc PR D 1
H2C H 0.3538 0.0468 0.0687 0.069 Uiso 0.789(3) 1 calc PR D 1
C105 C 0.4327(14) -0.0055(18) 0.1239(7) 0.0460(4) Uani 0.211(3) 1 d P D 2
H105 H 0.4308 -0.0151 0.0902 0.055 Uiso 0.211(3) 1 calc PR D 2
C103 C 0.4056(6) -0.0793(8) 0.1374(4) 0.0460(4) Uani 0.211(3) 1 d P D 2
H10F H 0.3516 -0.0774 0.1317 0.055 Uiso 0.211(3) 1 calc PR D 2
H10E H 0.4238 -0.0881 0.1703 0.055 Uiso 0.211(3) 1 calc PR D 2
H10D H 0.4220 -0.1252 0.1198 0.055 Uiso 0.211(3) 1 calc PR D 2
C104 C 0.3780(6) 0.0545(7) 0.1236(4) 0.0460(4) Uani 0.211(3) 1 d P D 2
H10C H 0.3363 0.0299 0.1353 0.055 Uiso 0.211(3) 1 calc PR D 2
H10B H 0.3614 0.0744 0.0921 0.055 Uiso 0.211(3) 1 calc PR D 2
H10A H 0.3978 0.1013 0.1433 0.055 Uiso 0.211(3) 1 calc PR D 2

loop_
_atom_site_aniso_label
_atom_site_aniso_U_11
_atom_site_aniso_U_22
_atom_site_aniso_U_33
_atom_site_aniso_U_23
_atom_site_aniso_U_13
_atom_site_aniso_U_12
Ti1 0.01335(12) 0.01412(11) 0.01380(12) -0.00115(9) 0.00084(9) 0.00067(9)
Ti2 0.01500(13) 0.01375(11) 0.01391(12) 0.00017(9) 0.00139(10) -0.00081(9)
Fe1 0.01235(10) 0.01166(9) 0.01489(10) -0.00089(7) 0.00331(8) -0.00030(7)
Fe2 0.01280(10) 0.01182(9) 0.01473(10) -0.00010(7) 0.00443(8) -0.00023(7)
S1 0.01335(16) 0.01135(14) 0.01443(16) 0.00002(11) 0.00368(13) 0.00037(11)
S2 0.01289(16) 0.01411(15) 0.01161(15) 0.00114(11) 0.00229(12) 0.00020(11)
S3 0.01439(16) 0.01184(14) 0.01459(16) -0.00056(11) 0.00427(13) -0.00057(11)
S4 0.01347(16) 0.01549(15) 0.01353(16) -0.00095(12) 0.00308(13) -0.00045(12)
O1 0.0160(5) 0.0233(5) 0.0210(5) -0.0022(4) -0.0023(4) -0.0019(4)
O2 0.0224(6) 0.0181(5) 0.0266(6) -0.0089(4) 0.0024(5) 0.0020(4)
O3 0.0158(5) 0.0183(5) 0.0165(5) 0.0006(4) 0.0047(4) 0.0042(4)
O4 0.0118(5) 0.0162(5) 0.0164(5) 0.0020(4) 0.0000(4) -0.0015(4)
O5 0.0168(5) 0.0225(5) 0.0211(6) 0.0009(4) -0.0002(4) 0.0031(4)
O6 0.0248(6) 0.0164(5) 0.0236(6) 0.0043(4) 0.0024(5) -0.0033(4)
O7 0.0139(5) 0.0191(5) 0.0160(5) -0.0028(4) 0.0009(4) 0.0016(4)
O8 0.0152(5) 0.0176(5) 0.0165(5) -0.0019(4) 0.0037(4) -0.0037(4)
C4 0.0128(6) 0.0101(6) 0.0162(6) 0.0003(5) 0.0018(5) 0.0015(5)
C5 0.0133(7) 0.0104(6) 0.0191(7) -0.0001(5) 0.0045(5) 0.0009(5)
C6 0.0162(7) 0.0135(6) 0.0161(7) 0.0005(5) 0.0058(5) 0.0018(5)
C7 0.0165(7) 0.0119(6) 0.0149(6) -0.0007(5) 0.0019(5) 0.0010(5)
C8 0.0117(6) 0.0117(6) 0.0185(7) 0.0000(5) 0.0021(5) 0.0001(5)
C9 0.0129(6) 0.0108(6) 0.0145(6) 0.0010(5) 0.0039(5) 0.0013(5)
C10 0.0133(7) 0.0176(6) 0.0225(7) 0.0032(5) 0.0061(6) 0.0003(5)
C11 0.0201(8) 0.0305(8) 0.0283(9) 0.0044(7) 0.0113(7) -0.0021(6)
C12 0.0185(8) 0.0194(7) 0.0292(8) 0.0012(6) 0.0048(6) -0.0052(6)
C13 0.0142(7) 0.0232(8) 0.0360(9) 0.0050(6) 0.0081(7) 0.0043(6)
C14 0.0177(7) 0.0215(7) 0.0145(7) -0.0004(5) 0.0001(6) 0.0005(5)
C15 0.0263(9) 0.0347(9) 0.0171(8) 0.0046(6) 0.0019(7) -0.0001(7)
C16 0.0238(9) 0.0362(9) 0.0231(8) 0.0007(7) -0.0035(7) 0.0108(7)
C17 0.0325(10) 0.0312(9) 0.0191(8) -0.0047(6) -0.0024(7) -0.0104(7)
C18 0.0128(7) 0.0148(6) 0.0149(7) -0.0013(5) 0.0044(5) 0.0009(5)
C19 0.0141(7) 0.0204(7) 0.0136(7) -0.0013(5) 0.0043(5) -0.0008(5)
C20 0.0174(7) 0.0265(8) 0.0181(7) -0.0086(6) 0.0060(6) -0.0021(6)
C21 0.0188(8) 0.0164(7) 0.0306(9) -0.0080(6) 0.0079(7) 0.0003(5)
C22 0.0161(7) 0.0138(6) 0.0236(8) 0.0004(5) 0.0056(6) 0.0026(5)
C23 0.0120(6) 0.0123(6) 0.0170(7) 0.0001(5) 0.0044(5) -0.0001(5)
C24 0.0138(7) 0.0156(6) 0.0200(7) -0.0003(5) 0.0022(6) -0.0008(5)
C25 0.0140(7) 0.0148(6) 0.0249(8) -0.0006(5) 0.0026(6) -0.0027(5)
C26 0.0167(7) 0.0142(6) 0.0236(8) 0.0013(5) 0.0080(6) -0.0020(5)
C27 0.0149(7) 0.0148(6) 0.0167(7) 0.0012(5) 0.0059(5) 0.0000(5)
C28 0.0134(7) 0.0163(6) 0.0120(6) 0.0010(5) 0.0019(5) -0.0002(5)
C29 0.0124(7) 0.0168(6) 0.0145(7) -0.0001(5) 0.0021(5) 0.0001(5)
C30 0.0164(7) 0.0206(7) 0.0141(7) -0.0011(5) 0.0042(6) -0.0013(5)
C31 0.0179(7) 0.0207(7) 0.0128(7) 0.0021(5) 0.0015(6) -0.0016(5)
C32 0.0144(7) 0.0161(6) 0.0158(7) 0.0021(5) 0.0005(5) -0.0012(5)
C33 0.0133(7) 0.0173(6) 0.0134(6) 0.0007(5) 0.0019(5) 0.0007(5)
C34 0.0250(8) 0.0303(8) 0.0146(7) 0.0005(6) 0.0083(6) 0.0035(6)
C35 0.0231(9) 0.0497(11) 0.0267(9) 0.0007(8) 0.0134(7) 0.0055(8)
C36 0.0470(12) 0.0344(10) 0.0243(9) -0.0087(7) 0.0127(8) 0.0038(8)
C37 0.0381(11) 0.0504(12) 0.0187(8) 0.0064(8) 0.0154(8) 0.0088(9)
C38 0.0157(7) 0.0192(7) 0.0168(7) 0.0049(5) -0.0001(6) 0.0004(5)
C39 0.0282(9) 0.0303(9) 0.0246(8) 0.0073(7) 0.0048(7) 0.0146(7)
C40 0.0204(8) 0.0284(8) 0.0254(8) 0.0058(6) -0.0047(7) -0.0030(6)
C41 0.0231(8) 0.0223(7) 0.0267(8) 0.0095(6) -0.0003(7) -0.0009(6)
C42 0.0207(8) 0.0424(10) 0.0187(8) -0.0015(7) 0.0039(6) 0.0078(7)
C43 0.0342(11) 0.0356(10) 0.0467(12) -0.0121(9) 0.0027(9) 0.0149(8)
C44 0.0195(9) 0.0508(12) 0.0331(10) 0.0122(8) 0.0019(7) -0.0045(8)
C45 0.0133(7) 0.0109(6) 0.0161(7) -0.0002(5) 0.0025(5) -0.0017(5)
C46 0.0140(7) 0.0118(6) 0.0170(7) -0.0003(5) 0.0044(5) -0.0009(5)
C47 0.0188(7) 0.0133(6) 0.0158(7) -0.0008(5) 0.0059(6) -0.0021(5)
C48 0.0168(7) 0.0141(6) 0.0152(7) 0.0002(5) 0.0016(5) -0.0020(5)
C49 0.0133(7) 0.0135(6) 0.0178(7) -0.0006(5) 0.0030(5) -0.0010(5)
C50 0.0141(7) 0.0123(6) 0.0148(6) -0.0014(5) 0.0043(5) -0.0006(5)
C51 0.0140(7) 0.0193(7) 0.0217(7) -0.0009(5) 0.0067(6) 0.0013(5)
C52 0.0222(8) 0.0304(8) 0.0257(8) -0.0031(6) 0.0104(7) 0.0047(6)
C53 0.0198(8) 0.0213(7) 0.0300(9) 0.0026(6) 0.0065(7) 0.0069(6)
C54 0.0155(8) 0.0260(8) 0.0305(9) -0.0023(6) 0.0067(7) -0.0034(6)
C55 0.0181(7) 0.0242(7) 0.0155(7) -0.0002(5) 0.0013(6) -0.0027(6)
C56 0.0279(9) 0.0444(10) 0.0175(8) -0.0084(7) 0.0008(7) -0.0017(8)
C57 0.0268(9) 0.0378(10) 0.0252(9) 0.0009(7) -0.0025(7) -0.0144(7)
C58 0.0272(9) 0.0331(9) 0.0248(9) 0.0048(7) -0.0020(7) 0.0041(7)
C59 0.0125(6) 0.0127(6) 0.0163(7) -0.0004(5) 0.0045(5) 0.0001(5)
C60 0.0134(7) 0.0174(6) 0.0187(7) 0.0008(5) 0.0018(6) -0.0014(5)
C61 0.0142(7) 0.0156(6) 0.0244(8) 0.0018(5) 0.0047(6) 0.0019(5)
C62 0.0163(7) 0.0151(6) 0.0230(8) -0.0017(5) 0.0087(6) 0.0000(5)
C63 0.0148(7) 0.0152(6) 0.0168(7) -0.0008(5) 0.0062(5) -0.0009(5)
C64 0.0128(7) 0.0147(6) 0.0164(7) -0.0001(5) 0.0048(5) -0.0007(5)
C65 0.0148(7) 0.0182(6) 0.0160(7) 0.0005(5) 0.0058(6) 0.0007(5)
C66 0.0175(7) 0.0230(7) 0.0196(7) 0.0053(6) 0.0068(6) 0.0013(6)
C67 0.0184(7) 0.0144(6) 0.0287(8) 0.0045(6) 0.0090(6) -0.0006(5)
C68 0.0160(7) 0.0147(6) 0.0227(7) -0.0019(5) 0.0061(6) -0.0030(5)
C69 0.0119(7) 0.0162(6) 0.0156(7) -0.0003(5) 0.0004(5) 0.0005(5)
C70 0.0148(7) 0.0172(6) 0.0134(6) -0.0017(5) 0.0029(5) -0.0010(5)
C71 0.0155(7) 0.0185(7) 0.0176(7) -0.0006(5) 0.0010(6) -0.0016(5)
C72 0.0171(7) 0.0160(6) 0.0178(7) -0.0012(5) -0.0023(6) 0.0005(5)
C73 0.0200(8) 0.0192(7) 0.0143(7) -0.0015(5) -0.0002(6) 0.0023(5)
C74 0.0154(7) 0.0188(7) 0.0138(7) 0.0005(5) 0.0014(5) 0.0024(5)
C75 0.0173(7) 0.0275(8) 0.0145(7) 0.0017(6) 0.0035(6) 0.0020(6)
C76 0.0248(9) 0.0310(9) 0.0271(9) 0.0103(7) 0.0063(7) -0.0010(7)
C77 0.0172(8) 0.0422(10) 0.0188(8) 0.0021(7) 0.0053(6) 0.0043(7)
C78 0.0279(9) 0.0491(11) 0.0159(8) -0.0016(7) 0.0077(7) 0.0001(8)
C79 0.0230(8) 0.0188(7) 0.0202(8) -0.0024(6) -0.0022(6) -0.0043(6)
C80 0.040(2) 0.0342(16) 0.0271(14) -0.0032(11) 0.0044(13) -0.0244(15)
C81 0.0218(14) 0.0330(14) 0.0261(16) 0.0012(13) -0.0059(13) -0.0035(10)
C82 0.0305(16) 0.0264(15) 0.044(2) -0.0171(14) 0.0046(14) -0.0040(11)
C84 0.025(4) 0.034(3) 0.068(6) -0.008(4) -0.018(4) -0.004(3)
C83 0.053(4) 0.036(4) 0.025(3) -0.010(3) 0.001(3) -0.020(3)
C86 0.047(5) 0.027(3) 0.031(3) 0.001(2) -0.001(3) -0.019(3)
C91 0.032(2) 0.0194(18) 0.0157(18) 0.0022(14) 0.0008(15) -0.0056(14)
C93 0.065(3) 0.0189(18) 0.034(2) 0.0050(15) -0.009(2) -0.0032(18)
C99 0.031(3) 0.059(5) 0.044(4) -0.016(4) 0.020(3) -0.025(4)
C92 0.0344(19) 0.0164(15) 0.0217(19) -0.0019(13) 0.0088(15) -0.0092(13)
C94 0.055(3) 0.030(2) 0.035(2) 0.0126(16) 0.008(2) 0.0091(18)
C98 0.040(3) 0.053(4) 0.039(3) -0.016(3) 0.018(2) -0.027(3)
C95 0.032(2) 0.0200(19) 0.018(2) -0.0023(16) 0.0029(17) 0.0044(16)
C97 0.095(6) 0.019(2) 0.038(3) -0.0074(18) 0.007(3) -0.012(3)
C100 0.039(3) 0.061(5) 0.031(4) 0.006(3) 0.016(3) 0.022(4)
C96 0.0274(17) 0.0162(15) 0.0221(18) -0.0046(13) 0.0062(14) 0.0038(12)
C102 0.037(2) 0.032(2) 0.056(3) -0.0222(19) 0.004(2) -0.0071(17)
C101 0.037(3) 0.038(3) 0.032(3) -0.002(2) 0.014(2) 0.010(2)
C1 0.0269(7) 0.0614(11) 0.0444(11) 0.0088(8) -0.0085(7) -0.0077(7)
C3 0.0269(7) 0.0614(11) 0.0444(11) 0.0088(8) -0.0085(7) -0.0077(7)
C2 0.0269(7) 0.0614(11) 0.0444(11) 0.0088(8) -0.0085(7) -0.0077(7)
C105 0.0269(7) 0.0614(11) 0.0444(11) 0.0088(8) -0.0085(7) -0.0077(7)
C103 0.0269(7) 0.0614(11) 0.0444(11) 0.0088(8) -0.0085(7) -0.0077(7)
C104 0.0269(7) 0.0614(11) 0.0444(11) 0.0088(8) -0.0085(7) -0.0077(7)

loop_
_atom_type_symbol
_atom_type_description
_atom_type_scat_dispersion_real
_atom_type_scat_dispersion_imag
_atom_type_scat_source
C C 0.0033 0.0016 'International Tables Vol C Tables 4.2.6.8 and 6.1.1.4'
H H 0.0000 0.0000 'International Tables Vol C Tables 4.2.6.8 and 6.1.1.4'
O O 0.0106 0.0060 'International Tables Vol C Tables 4.2.6.8 and 6.1.1.4'
S S 0.1246 0.1234 'International Tables Vol C Tables 4.2.6.8 and 6.1.1.4'
Ti Ti 0.2776 0.4457 'International Tables Vol C Tables 4.2.6.8 and 6.1.1.4'
Fe Fe 0.3463 0.8444 'International Tables Vol C Tables 4.2.6.8 and 6.1.1.4'

loop_
_geom_angle_atom_site_label_1
_geom_angle_atom_site_label_2
_geom_angle_atom_site_label_3
_geom_angle
O1 Ti1 O2 103.91(5)
O1 Ti1 O4 98.85(5)
O2 Ti1 O4 104.13(5)
O1 Ti1 O3 99.20(5)
O2 Ti1 O3 100.10(5)
O4 Ti1 O3 145.16(5)
O1 Ti1 S2 80.88(4)
O2 Ti1 S2 173.10(4)
O4 Ti1 S2 79.75(3)
O3 Ti1 S2 74.03(4)
O1 Ti1 S1 171.28(4)
O2 Ti1 S1 81.39(4)
O4 Ti1 S1 72.96(3)
O3 Ti1 S1 86.50(4)
S2 Ti1 S1 94.487(17)
O5 Ti2 O6 104.96(5)
O5 Ti2 O7 97.58(5)
O6 Ti2 O7 103.06(5)
O5 Ti2 O8 99.62(5)
O6 Ti2 O8 99.48(5)
O7 Ti2 O8 146.93(5)
O5 Ti2 S4 78.71(4)
O6 Ti2 S4 173.87(4)
O7 Ti2 S4 81.09(3)
O8 Ti2 S4 74.91(4)
O5 Ti2 S3 169.97(4)
O6 Ti2 S3 81.06(4)
O7 Ti2 S3 73.02(3)
O8 Ti2 S3 87.09(4)
S4 Ti2 S3 96.037(17)
C23 Fe1 C27 41.21(5)
C23 Fe1 C20 137.17(6)
C27 Fe1 C20 178.29(6)
C23 Fe1 C18 113.46(6)
C27 Fe1 C18 111.20(6)
C20 Fe1 C18 68.58(6)
C23 Fe1 C19 110.92(6)
C27 Fe1 C19 137.85(6)
C20 Fe1 C19 40.92(6)
C18 Fe1 C19 40.94(6)
C23 Fe1 C24 41.14(6)
C27 Fe1 C24 69.16(6)
C20 Fe1 C24 109.92(7)
C18 Fe1 C24 142.60(6)
C19 Fe1 C24 112.54(6)
C23 Fe1 C21 176.90(6)
C27 Fe1 C21 141.03(6)
C20 Fe1 C21 40.61(7)
C18 Fe1 C21 68.40(6)
C19 Fe1 C21 68.69(6)
C24 Fe1 C21 135.90(6)
C23 Fe1 C26 68.73(6)
C27 Fe1 C26 40.73(6)
C20 Fe1 C26 140.53(6)
C18 Fe1 C26 137.33(6)
C19 Fe1 C26 178.12(6)
C24 Fe1 C26 68.50(6)
C21 Fe1 C26 111.76(6)
C23 Fe1 C25 68.79(6)
C27 Fe1 C25 68.56(6)
C20 Fe1 C25 111.77(6)
C18 Fe1 C25 176.54(6)
C19 Fe1 C25 141.43(6)
C24 Fe1 C25 40.80(6)
C21 Fe1 C25 109.47(6)
C26 Fe1 C25 40.35(6)
C23 Fe1 C22 142.48(6)
C27 Fe1 C22 112.61(6)
C20 Fe1 C22 68.41(7)
C18 Fe1 C22 40.78(6)
C19 Fe1 C22 68.82(6)
C24 Fe1 C22 175.95(6)
C21 Fe1 C22 40.52(6)
C26 Fe1 C22 110.25(6)
C25 Fe1 C22 135.87(6)
C59 Fe2 C63 41.24(5)
C59 Fe2 C65 110.72(6)
C63 Fe2 C65 137.37(6)
C59 Fe2 C64 113.53(6)
C63 Fe2 C64 110.92(6)
C65 Fe2 C64 40.91(6)
C59 Fe2 C66 136.90(6)
C63 Fe2 C66 177.88(6)
C65 Fe2 C66 40.88(6)
C64 Fe2 C66 68.46(6)
C59 Fe2 C60 41.04(6)
C63 Fe2 C60 69.11(6)
C65 Fe2 C60 112.75(6)
C64 Fe2 C60 142.86(6)
C66 Fe2 C60 110.06(6)
C59 Fe2 C67 176.68(6)
C63 Fe2 C67 141.32(6)
C65 Fe2 C67 68.66(6)
C64 Fe2 C67 68.30(6)
C66 Fe2 C67 40.59(6)
C60 Fe2 C67 135.87(6)
C59 Fe2 C68 142.67(6)
C63 Fe2 C68 112.69(6)
C65 Fe2 C68 68.69(6)
C64 Fe2 C68 40.64(6)
C66 Fe2 C68 68.27(6)
C60 Fe2 C68 175.85(6)
C67 Fe2 C68 40.48(6)
C59 Fe2 C61 68.61(6)
C63 Fe2 C61 68.48(6)
C65 Fe2 C61 141.88(6)
C64 Fe2 C61 176.29(6)
C66 Fe2 C61 112.27(6)
C60 Fe2 C61 40.69(6)
C67 Fe2 C61 109.72(6)
C68 Fe2 C61 135.88(6)
C59 Fe2 C62 68.66(6)
C63 Fe2 C62 40.69(6)
C65 Fe2 C62 177.61(6)
C64 Fe2 C62 136.96(6)
C66 Fe2 C62 141.10(6)
C60 Fe2 C62 68.42(6)
C67 Fe2 C62 112.10(6)
C68 Fe2 C62 110.30(6)
C61 Fe2 C62 40.31(6)
C23 S1 C9 103.87(7)
C23 S1 Ti1 114.26(5)
C9 S1 Ti1 93.95(5)
C18 S2 C28 103.65(7)
C18 S2 Ti1 120.06(5)
C28 S2 Ti1 89.66(5)
C59 S3 C50 104.78(7)
C59 S3 Ti2 113.79(5)
C50 S3 Ti2 94.27(5)
C64 S4 C70 103.40(7)
C64 S4 Ti2 119.32(5)
C70 S4 Ti2 90.63(5)
C105 O1 Ti1 173.1(10)
C1 O1 Ti1 177.3(3)
C96 O2 Ti1 154.92(17)
C95 O2 Ti1 132.2(2)
C29 O3 Ti1 125.48(9)
C4 O4 Ti1 136.81(9)
C42 O5 Ti2 148.38(11)
C92 O6 Ti2 162.0(2)
C91 O6 Ti2 135.28(19)
C45 O7 Ti2 136.92(9)
C69 O8 Ti2 126.31(9)
O4 C4 C9 119.49(13)
O4 C4 C5 121.64(13)
C9 C4 C5 118.87(13)
C6 C5 C4 117.45(13)
C6 C5 C10 122.14(13)
C4 C5 C10 120.40(13)
C7 C6 C5 124.02(13)
C7 C6 H6 118.0
C5 C6 H6 118.0
C8 C7 C6 117.30(13)
C8 C7 C14 119.32(13)
C6 C7 C14 123.35(13)
C9 C8 C7 120.43(13)
C9 C8 H8 119.8
C7 C8 H8 119.8
C8 C9 C4 121.64(13)
C8 C9 S1 121.82(11)
C4 C9 S1 116.51(11)
C5 C10 C12 109.82(12)
C5 C10 C11 111.83(13)
C12 C10 C11 107.50(13)
C5 C10 C13 110.11(12)
C12 C10 C13 109.89(13)
C11 C10 C13 107.63(13)
C10 C11 H11A 109.5
C10 C11 H11B 109.5
H11A C11 H11B 109.5
C10 C11 H11C 109.5
H11A C11 H11C 109.5
H11B C11 H11C 109.5
C10 C12 H12A 109.5
C10 C12 H12B 109.5
H12A C12 H12B 109.5
C10 C12 H12C 109.5
H12A C12 H12C 109.5
H12B C12 H12C 109.5
C10 C13 H13A 109.5
C10 C13 H13B 109.5
H13A C13 H13B 109.5
C10 C13 H13C 109.5
H13A C13 H13C 109.5
H13B C13 H13C 109.5
C15 C14 C7 112.62(13)
C15 C14 C17 109.12(13)
C7 C14 C17 109.06(13)
C15 C14 C16 107.98(14)
C7 C14 C16 109.18(13)
C17 C14 C16 108.81(14)
C14 C15 H15A 109.5
C14 C15 H15B 109.5
H15A C15 H15B 109.5
C14 C15 H15C 109.5
H15A C15 H15C 109.5
H15B C15 H15C 109.5
C14 C16 H16A 109.5
C14 C16 H16B 109.5
H16A C16 H16B 109.5
C14 C16 H16C 109.5
H16A C16 H16C 109.5
H16B C16 H16C 109.5
C14 C17 H17A 109.5
C14 C17 H17B 109.5
H17A C17 H17B 109.5
C14 C17 H17C 109.5
H17A C17 H17C 109.5
H17B C17 H17C 109.5
C22 C18 C19 108.42(13)
C22 C18 S2 127.82(12)
C19 C18 S2 123.45(11)
C22 C18 Fe1 70.16(8)
C19 C18 Fe1 69.64(8)
S2 C18 Fe1 130.87(8)
C20 C19 C18 107.23(13)
C20 C19 Fe1 69.39(9)
C18 C19 Fe1 69.43(8)
C20 C19 H19 126.4
C18 C19 H19 126.4
Fe1 C19 H19 126.4
C21 C20 C19 108.46(14)
C21 C20 Fe1 70.13(9)
C19 C20 Fe1 69.68(8)
C21 C20 H20 125.8
C19 C20 H20 125.8
Fe1 C20 H20 125.8
C20 C21 C22 108.22(13)
C20 C21 Fe1 69.26(9)
C22 C21 Fe1 69.90(8)
C20 C21 H21 125.9
C22 C21 H21 125.9
Fe1 C21 H21 125.9
C21 C22 C18 107.66(14)
C21 C22 Fe1 69.58(9)
C18 C22 Fe1 69.05(8)
C21 C22 H22 126.2
C18 C22 H22 126.2
Fe1 C22 H22 126.2
C24 C23 C27 108.20(12)
C24 C23 S1 129.35(11)
C27 C23 S1 121.90(11)
C24 C23 Fe1 70.12(8)
C27 C23 Fe1 69.88(8)
S1 C23 Fe1 132.15(8)
C25 C24 C23 107.42(13)
C25 C24 Fe1 69.91(9)
C23 C24 Fe1 68.73(8)
C25 C24 H24 126.3
C23 C24 H24 126.3
Fe1 C24 H24 126.3
C26 C25 C24 108.35(13)
C26 C25 Fe1 69.79(8)
C24 C25 Fe1 69.30(8)
C26 C25 H25 125.8
C24 C25 H25 125.8
Fe1 C25 H25 125.8
C25 C26 C27 108.55(13)
C25 C26 Fe1 69.87(9)
C27 C26 Fe1 69.16(8)
C25 C26 H26 125.7
C27 C26 H26 125.7
Fe1 C26 H26 125.7
C26 C27 C23 107.49(13)
C26 C27 Fe1 70.11(8)
C23 C27 Fe1 68.90(8)
C26 C27 H27 126.3
C23 C27 H27 126.3
Fe1 C27 H27 126.3
C33 C28 C29 122.16(13)
C33 C28 S2 119.62(11)
C29 C28 S2 117.72(11)
O3 C29 C28 119.94(13)
O3 C29 C30 121.54(13)
C28 C29 C30 118.52(13)
C31 C30 C29 117.34(13)
C31 C30 C34 121.45(14)
C29 C30 C34 121.19(13)
C30 C31 C32 124.44(14)
C30 C31 H31 117.8
C32 C31 H31 117.8
C33 C32 C31 117.20(13)
C33 C32 C38 122.57(13)
C31 C32 C38 120.12(13)
C32 C33 C28 120.22(13)
C32 C33 H33 119.9
C28 C33 H33 119.9
C30 C34 C37 112.26(14)
C30 C34 C36 109.21(14)
C37 C34 C36 107.89(15)
C30 C34 C35 110.09(13)
C37 C34 C35 107.08(15)
C36 C34 C35 110.26(15)
C34 C35 H35A 109.5
C34 C35 H35B 109.5
H35A C35 H35B 109.5
C34 C35 H35C 109.5
H35A C35 H35C 109.5
H35B C35 H35C 109.5
C34 C36 H36A 109.5
C34 C36 H36B 109.5
H36A C36 H36B 109.5
C34 C36 H36C 109.5
H36A C36 H36C 109.5
H36B C36 H36C 109.5
C34 C37 H37A 109.5
C34 C37 H37B 109.5
H37A C37 H37B 109.5
C34 C37 H37C 109.5
H37A C37 H37C 109.5
H37B C37 H37C 109.5
C32 C38 C39 112.12(12)
C32 C38 C40 108.40(13)
C39 C38 C40 108.17(14)
C32 C38 C41 110.41(13)
C39 C38 C41 107.73(13)
C40 C38 C41 109.97(13)
C38 C39 H39A 109.5
C38 C39 H39B 109.5
H39A C39 H39B 109.5
C38 C39 H39C 109.5
H39A C39 H39C 109.5
H39B C39 H39C 109.5
C38 C40 H40A 109.5
C38 C40 H40B 109.5
H40A C40 H40B 109.5
C38 C40 H40C 109.5
H40A C40 H40C 109.5
H40B C40 H40C 109.5
C38 C41 H41A 109.5
C38 C41 H41B 109.5
H41A C41 H41B 109.5
C38 C41 H41C 109.5
H41A C41 H41C 109.5
H41B C41 H41C 109.5
O5 C42 C43 108.38(15)
O5 C42 C44 108.86(15)
C43 C42 C44 113.27(16)
O5 C42 H42 108.8
C43 C42 H42 108.8
C44 C42 H42 108.8
C42 C43 H43A 109.5
C42 C43 H43B 109.5
H43A C43 H43B 109.5
C42 C43 H43C 109.5
H43A C43 H43C 109.5
H43B C43 H43C 109.5
C42 C44 H44A 109.5
C42 C44 H44B 109.5
H44A C44 H44B 109.5
C42 C44 H44C 109.5
H44A C44 H44C 109.5
H44B C44 H44C 109.5
O7 C45 C50 119.67(13)
O7 C45 C46 121.45(13)
C50 C45 C46 118.87(13)
C47 C46 C45 117.43(13)
C47 C46 C51 121.75(13)
C45 C46 C51 120.81(13)
C46 C47 C48 124.27(14)
C46 C47 H47 117.9
C48 C47 H47 117.9
C49 C48 C47 117.17(13)
C49 C48 C55 120.04(14)
C47 C48 C55 122.73(13)
C50 C49 C48 120.40(14)
C50 C49 H49 119.8
C48 C49 H49 119.8
C49 C50 C45 121.68(13)
C49 C50 S3 122.09(11)
C45 C50 S3 116.09(11)
C46 C51 C52 111.90(13)
C46 C51 C53 109.75(12)
C52 C51 C53 107.53(13)
C46 C51 C54 109.87(12)
C52 C51 C54 107.54(13)
C53 C51 C54 110.20(13)
C51 C52 H52A 109.5
C51 C52 H52B 109.5
H52A C52 H52B 109.5
C51 C52 H52C 109.5
H52A C52 H52C 109.5
H52B C52 H52C 109.5
C51 C53 H53A 109.5
C51 C53 H53B 109.5
H53A C53 H53B 109.5
C51 C53 H53C 109.5
H53A C53 H53C 109.5
H53B C53 H53C 109.5
C51 C54 H54A 109.5
C51 C54 H54B 109.5
H54A C54 H54B 109.5
C51 C54 H54C 109.5
H54A C54 H54C 109.5
H54B C54 H54C 109.5
C56 C55 C48 112.57(14)
C56 C55 C57 107.96(14)
C48 C55 C57 108.84(13)
C56 C55 C58 108.31(14)
C48 C55 C58 109.90(13)
C57 C55 C58 109.19(14)
C55 C56 H56A 109.5
C55 C56 H56B 109.5
H56A C56 H56B 109.5
C55 C56 H56C 109.5
H56A C56 H56C 109.5
H56B C56 H56C 109.5
C55 C57 H57A 109.5
C55 C57 H57B 109.5
H57A C57 H57B 109.5
C55 C57 H57C 109.5
H57A C57 H57C 109.5
H57B C57 H57C 109.5
C55 C58 H58A 109.5
C55 C58 H58B 109.5
H58A C58 H58B 109.5
C55 C58 H58C 109.5
H58A C58 H58C 109.5
H58B C58 H58C 109.5
C60 C59 C63 108.28(12)
C60 C59 S3 129.19(11)
C63 C59 S3 121.97(11)
C60 C59 Fe2 70.24(8)
C63 C59 Fe2 69.88(8)
S3 C59 Fe2 132.13(8)
C61 C60 C59 107.46(13)
C61 C60 Fe2 70.05(9)
C59 C60 Fe2 68.71(8)
C61 C60 H60 126.3
C59 C60 H60 126.3
Fe2 C60 H60 126.3
C62 C61 C60 108.42(13)
C62 C61 Fe2 69.88(9)
C60 C61 Fe2 69.26(8)
C62 C61 H61 125.8
C60 C61 H61 125.8
Fe2 C61 H61 125.8
C61 C62 C63 108.37(13)
C61 C62 Fe2 69.81(9)
C63 C62 Fe2 68.96(8)
C61 C62 H62 125.8
C63 C62 H62 125.8
Fe2 C62 H62 125.8
C62 C63 C59 107.47(13)
C62 C63 Fe2 70.34(8)
C59 C63 Fe2 68.88(8)
C62 C63 H63 126.3
C59 C63 H63 126.3
Fe2 C63 H63 126.3
C68 C64 C65 108.37(13)
C68 C64 S4 128.56(12)
C65 C64 S4 122.71(11)
C68 C64 Fe2 70.13(8)
C65 C64 Fe2 69.53(8)
S4 C64 Fe2 131.32(8)
C66 C65 C64 107.26(13)
C66 C65 Fe2 69.60(8)
C64 C65 Fe2 69.56(8)
C66 C65 H65 126.4
C64 C65 H65 126.4
Fe2 C65 H65 126.4
C67 C66 C65 108.42(14)
C67 C66 Fe2 70.11(9)
C65 C66 Fe2 69.52(8)
C67 C66 H66 125.8
C65 C66 H66 125.8
Fe2 C66 H66 125.8
C66 C67 C68 108.01(13)
C66 C67 Fe2 69.31(9)
C68 C67 Fe2 69.79(8)
C66 C67 H67 126.0
C68 C67 H67 126.0
Fe2 C67 H67 126.0
C67 C68 C64 107.93(13)
C67 C68 Fe2 69.74(9)
C64 C68 Fe2 69.24(8)
C67 C68 H68 126.0
C64 C68 H68 126.0
Fe2 C68 H68 126.0
O8 C69 C70 119.90(13)
O8 C69 C74 121.60(13)
C70 C69 C74 118.49(13)
C71 C70 C69 122.17(13)
C71 C70 S4 120.04(11)
C69 C70 S4 117.56(11)
C72 C71 C70 120.36(14)
C72 C71 H71 119.8
C70 C71 H71 119.8
C71 C72 C73 117.05(14)
C71 C72 C79 121.48(14)
C73 C72 C79 121.36(14)
C74 C73 C72 124.61(14)
C74 C73 H73 117.7
C72 C73 H73 117.7
C73 C74 C69 117.18(14)
C73 C74 C75 121.50(13)
C69 C74 C75 121.32(13)
C74 C75 C78 111.90(14)
C74 C75 C76 110.76(13)
C78 C75 C76 107.62(14)
C74 C75 C77 109.55(13)
C78 C75 C77 107.38(13)
C76 C75 C77 109.55(14)
C75 C76 H76A 109.5
C75 C76 H76B 109.5
H76A C76 H76B 109.5
C75 C76 H76C 109.5
H76A C76 H76C 109.5
H76B C76 H76C 109.5
C75 C77 H77A 109.5
C75 C77 H77B 109.5
H77A C77 H77B 109.5
C75 C77 H77C 109.5
H77A C77 H77C 109.5
H77B C77 H77C 109.5
C75 C78 H78A 109.5
C75 C78 H78B 109.5
H78A C78 H78B 109.5
C75 C78 H78C 109.5
H78A C78 H78C 109.5
H78B C78 H78C 109.5
C84 C79 C86 114.5(5)
C84 C79 C82 131.2(4)
C86 C79 C82 76.5(3)
C84 C79 C72 107.9(3)
C86 C79 C72 107.6(3)
C82 C79 C72 113.37(17)
C86 C79 C81 137.1(3)
C82 C79 C81 109.6(2)
C72 C79 C81 108.12(16)
C84 C79 C80 78.2(5)
C82 C79 C80 107.5(2)
C72 C79 C80 112.45(15)
C81 C79 C80 105.5(2)
C84 C79 C83 110.0(5)
C86 C79 C83 107.4(4)
C72 C79 C83 109.3(3)
C81 C79 C83 82.2(3)
C80 C79 C83 132.1(3)
C79 C80 H80A 109.5
C79 C80 H80B 109.5
H80A C80 H80B 109.5
C79 C80 H80C 109.5
H80A C80 H80C 109.5
H80B C80 H80C 109.5
C79 C81 H81A 109.5
C79 C81 H81B 109.5
H81A C81 H81B 109.5
C79 C81 H81C 109.5
H81A C81 H81C 109.5
H81B C81 H81C 109.5
C79 C82 H82A 109.5
C79 C82 H82B 109.5
H82A C82 H82B 109.5
C79 C82 H82C 109.5
H82A C82 H82C 109.5
H82B C82 H82C 109.5
C79 C84 H84A 109.5
C79 C84 H84B 109.5
C79 C84 H84C 109.5
C79 C83 H83A 109.5
C79 C83 H83B 109.5
C79 C83 H83C 109.5
C79 C86 H86A 109.5
C79 C86 H86B 109.5
C79 C86 H86C 109.5
O6 C91 C99 108.0(5)
O6 C91 C93 106.9(3)
C99 C91 C93 113.1(4)
O6 C91 H91 109.6
C99 C91 H91 109.6
C93 C91 H91 109.6
O6 C92 C94 109.3(3)
O6 C92 C98 107.5(4)
C94 C92 C98 112.7(5)
O6 C92 H92 109.1
C94 C92 H92 109.1
C98 C92 H92 109.1
C92 C94 H94A 109.5
C92 C94 H94B 109.5
H94A C94 H94B 109.5
C92 C94 H94C 109.5
H94A C94 H94C 109.5
H94B C94 H94C 109.5
C92 C98 H98A 109.5
C92 C98 H98B 109.5
H98A C98 H98B 109.5
C92 C98 H98C 109.5
H98A C98 H98C 109.5
H98B C98 H98C 109.5
O2 C95 C97 105.3(4)
O2 C95 C100 109.6(5)
C97 C95 C100 113.2(5)
O2 C95 H95 109.5
C97 C95 H95 109.5
C100 C95 H95 109.5
O2 C96 C101 108.3(3)
O2 C96 C102 109.3(3)
C101 C96 C102 112.2(4)
O2 C96 H96 109.0
C101 C96 H96 109.0
C102 C96 H96 109.0
C96 C102 H10L 109.5
C96 C102 H10K 109.5
H10L C102 H10K 109.5
C96 C102 H10J 109.5
H10L C102 H10J 109.5
H10K C102 H10J 109.5
C96 C101 H10U 109.5
C96 C101 H10H 109.5
H10U C101 H10H 109.5
C96 C101 H10G 109.5
H10U C101 H10G 109.5
H10H C101 H10G 109.5
O1 C1 C2 110.3(5)
O1 C1 C3 106.2(3)
C2 C1 C3 111.2(5)
O1 C1 H1 109.8
C2 C1 H1 109.8
C3 C1 H1 109.6
O1 C105 C103 117.7(19)
O1 C105 C104 122.6(19)
C103 C105 C104 107(2)
O1 C105 H105 101.5
C103 C105 H105 102.3
C104 C105 H105 101.7
C105 C103 H10F 109.1
C105 C103 H10E 109.9
H10F C103 H10E 109.5
C105 C103 H10D 109.4
H10F C103 H10D 109.5
H10E C103 H10D 109.5
C105 C104 H10C 109.1
C105 C104 H10B 110.1
H10C C104 H10B 109.5
C105 C104 H10A 109.1
H10C C104 H10A 109.5
H10B C104 H10A 109.5

loop_
_geom_bond_atom_site_label_1
_geom_bond_atom_site_label_2
_geom_bond_distance
Ti1 O1 1.7564(12)
Ti1 O2 1.7924(11)
Ti1 O4 1.8975(11)
Ti1 O3 1.9160(11)
Ti1 S2 2.7970(6)
Ti1 S1 2.8001(7)
Ti2 O5 1.7730(12)
Ti2 O6 1.7911(11)
Ti2 O7 1.8975(11)
Ti2 O8 1.9154(11)
Ti2 S4 2.7545(6)
Ti2 S3 2.7913(7)
Fe1 C23 2.0279(14)
Fe1 C27 2.0410(15)
Fe1 C20 2.0414(15)
Fe1 C18 2.0424(15)
Fe1 C19 2.0452(15)
Fe1 C24 2.0465(15)
Fe1 C21 2.0529(15)
Fe1 C26 2.0535(15)
Fe1 C25 2.0546(15)
Fe1 C22 2.0572(15)
Fe2 C59 2.0262(14)
Fe2 C63 2.0395(15)
Fe2 C65 2.0429(15)
Fe2 C64 2.0433(15)
Fe2 C66 2.0439(15)
Fe2 C60 2.0465(15)
Fe2 C67 2.0545(15)
Fe2 C68 2.0551(15)
Fe2 C61 2.0570(16)
Fe2 C62 2.0578(15)
S1 C23 1.7686(14)
S1 C9 1.7727(14)
S2 C18 1.7646(15)
S2 C28 1.7672(15)
S3 C59 1.7677(14)
S3 C50 1.7761(15)
S4 C64 1.7631(15)
S4 C70 1.7659(15)
O1 C105 1.37(2)
O1 C1 1.425(6)
O2 C96 1.423(3)
O2 C95 1.452(4)
O3 C29 1.3439(17)
O4 C4 1.3364(17)
O5 C42 1.431(2)
O6 C92 1.390(3)
O6 C91 1.470(4)
O7 C45 1.3358(17)
O8 C69 1.3445(17)
C4 C9 1.404(2)
C4 C5 1.413(2)
C5 C6 1.396(2)
C5 C10 1.535(2)
C6 C7 1.395(2)
C6 H6 0.9500
C7 C8 1.392(2)
C7 C14 1.532(2)
C8 C9 1.387(2)
C8 H8 0.9500
C10 C12 1.535(2)
C10 C11 1.536(2)
C10 C13 1.538(2)
C11 H11A 0.9800
C11 H11B 0.9800
C11 H11C 0.9800
C12 H12A 0.9800
C12 H12B 0.9800
C12 H12C 0.9800
C13 H13A 0.9800
C13 H13B 0.9800
C13 H13C 0.9800
C14 C15 1.524(2)
C14 C17 1.535(2)
C14 C16 1.537(2)
C15 H15A 0.9800
C15 H15B 0.9800
C15 H15C 0.9800
C16 H16A 0.9800
C16 H16B 0.9800
C16 H16C 0.9800
C17 H17A 0.9800
C17 H17B 0.9800
C17 H17C 0.9800
C18 C22 1.4285(19)
C18 C19 1.429(2)
C19 C20 1.429(2)
C19 H19 1.0000
C20 C21 1.421(2)
C20 H20 1.0000
C21 C22 1.423(2)
C21 H21 1.0000
C22 H22 1.0000
C23 C24 1.432(2)
C23 C27 1.4322(19)
C24 C25 1.429(2)
C24 H24 1.0000
C25 C26 1.417(2)
C25 H25 1.0000
C26 C27 1.425(2)
C26 H26 1.0000
C27 H27 1.0000
C28 C33 1.3949(19)
C28 C29 1.401(2)
C29 C30 1.419(2)
C30 C31 1.390(2)
C30 C34 1.533(2)
C31 C32 1.403(2)
C31 H31 0.9500
C32 C33 1.384(2)
C32 C38 1.528(2)
C33 H33 0.9500
C34 C37 1.534(2)
C34 C36 1.534(3)
C34 C35 1.538(3)
C35 H35A 0.9800
C35 H35B 0.9800
C35 H35C 0.9800
C36 H36A 0.9800
C36 H36B 0.9800
C36 H36C 0.9800
C37 H37A 0.9800
C37 H37B 0.9800
C37 H37C 0.9800
C38 C39 1.529(2)
C38 C40 1.535(2)
C38 C41 1.537(2)
C39 H39A 0.9800
C39 H39B 0.9800
C39 H39C 0.9800
C40 H40A 0.9800
C40 H40B 0.9800
C40 H40C 0.9800
C41 H41A 0.9800
C41 H41B 0.9800
C41 H41C 0.9800
C42 C43 1.509(3)
C42 C44 1.512(3)
C42 H42 1.0000
C43 H43A 0.9800
C43 H43B 0.9800
C43 H43C 0.9800
C44 H44A 0.9800
C44 H44B 0.9800
C44 H44C 0.9800
C45 C50 1.405(2)
C45 C46 1.413(2)
C46 C47 1.395(2)
C46 C51 1.532(2)
C47 C48 1.396(2)
C47 H47 0.9500
C48 C49 1.394(2)
C48 C55 1.533(2)
C49 C50 1.389(2)
C49 H49 0.9500
C51 C52 1.533(2)
C51 C53 1.537(2)
C51 C54 1.539(2)
C52 H52A 0.9800
C52 H52B 0.9800
C52 H52C 0.9800
C53 H53A 0.9800
C53 H53B 0.9800
C53 H53C 0.9800
C54 H54A 0.9800
C54 H54B 0.9800
C54 H54C 0.9800
C55 C56 1.525(2)
C55 C57 1.534(2)
C55 C58 1.535(2)
C56 H56A 0.9800
C56 H56B 0.9800
C56 H56C 0.9800
C57 H57A 0.9800
C57 H57B 0.9800
C57 H57C 0.9800
C58 H58A 0.9800
C58 H58B 0.9800
C58 H58C 0.9800
C59 C60 1.428(2)
C59 C63 1.4318(19)
C60 C61 1.427(2)
C60 H60 1.0000
C61 C62 1.418(2)
C61 H61 1.0000
C62 C63 1.425(2)
C62 H62 1.0000
C63 H63 1.0000
C64 C68 1.4231(19)
C64 C65 1.428(2)
C65 C66 1.427(2)
C65 H65 1.0000
C66 C67 1.421(2)
C66 H66 1.0000
C67 C68 1.422(2)
C67 H67 1.0000
C68 H68 1.0000
C69 C70 1.402(2)
C69 C74 1.419(2)
C70 C71 1.396(2)
C71 C72 1.385(2)
C71 H71 0.9500
C72 C73 1.400(2)
C72 C79 1.535(2)
C73 C74 1.396(2)
C73 H73 0.9500
C74 C75 1.531(2)
C75 C78 1.532(2)
C75 C76 1.538(2)
C75 C77 1.539(2)
C76 H76A 0.9800
C76 H76B 0.9800
C76 H76C 0.9800
C77 H77A 0.9800
C77 H77B 0.9800
C77 H77C 0.9800
C78 H78A 0.9800
C78 H78B 0.9800
C78 H78C 0.9800
C79 C84 1.443(8)
C79 C86 1.496(6)
C79 C82 1.506(3)
C79 C81 1.547(4)
C79 C80 1.569(3)
C79 C83 1.583(7)
C80 H80A 0.9800
C80 H80B 0.9800
C80 H80C 0.9800
C81 H81A 0.9800
C81 H81B 0.9800
C81 H81C 0.9800
C82 H82A 0.9800
C82 H82B 0.9800
C82 H82C 0.9800
C84 H84A 0.9800
C84 H84B 0.9800
C84 H84C 0.9800
C83 H83A 0.9800
C83 H83B 0.9800
C83 H83C 0.9800
C86 H86A 0.9800
C86 H86B 0.9800
C86 H86C 0.9800
C91 C99 1.496(11)
C91 C93 1.503(6)
C91 H91 1.0000
C93 H93A 0.9800
C93 H93B 0.9800
C93 H93C 0.9800
C99 H99A 0.9800
C99 H99B 0.9800
C99 H99C 0.9800
C92 C94 1.503(6)
C92 C98 1.532(10)
C92 H92 1.0000
C94 H94A 0.9800
C94 H94B 0.9800
C94 H94C 0.9800
C98 H98A 0.9800
C98 H98B 0.9800
C98 H98C 0.9800
C95 C97 1.503(7)
C95 C100 1.505(11)
C95 H95 1.0000
C97 H97A 0.9800
C97 H97B 0.9800
C97 H97C 0.9800
C100 H10O 0.9800
C100 H10N 0.9800
C100 H10M 0.9800
C96 C101 1.506(8)
C96 C102 1.508(6)
C96 H96 1.0000
C102 H10L 0.9800
C102 H10K 0.9800
C102 H10J 0.9800
C101 H10U 0.9800
C101 H10H 0.9800
C101 H10G 0.9800
C1 C2 1.486(8)
C1 C3 1.519(7)
C1 H1 1.0000
C3 H3A 0.9800
C3 H3B 0.9800
C3 H3C 0.9800
C2 H2A 0.9800
C2 H2B 0.9800
C2 H2C 0.9800
C105 C103 1.37(3)
C105 C104 1.39(3)
C105 H105 1.0000
C103 H10F 0.9800
C103 H10E 0.9800
C103 H10D 0.9800
C104 H10C 0.9800
C104 H10B 0.9800
C104 H10A 0.9800
